data_1552930
loop_
_publ_author_name
'Mondelli, Pierluigi'
'Boschetto, Gabriele'
'Horton, Peter N.'
'Tiwana, Priti'
'Skylaris, Chris-Kriton'
'Coles, Simon J.'
'Krompiec, Michal'
'Morse, Graham'

_publ_section_title
;
 Meta-analysis: the molecular organization of non-fullerene acceptors
;
_journal_issue 4
_journal_name_full 'Materials Horizons'
_journal_page_first 1062
_journal_page_last 1072
_journal_paper_doi 10.1039/C9MH01439J
_journal_volume 7
_journal_year 2020
_chemical_formula_moiety 'C98 H96 N4 O6 S4, 2(C H Cl3)'
_chemical_formula_sum 'C100 H98 Cl6 N4 O6 S4'
_chemical_formula_weight 1792.76
_space_group_crystal_system triclinic
_space_group_IT_number 2
_space_group_name_Hall '-P 1'
_space_group_name_H-M_alt 'P -1'
_atom_sites_solution_hydrogens geom
_atom_sites_solution_primary dual
_audit_creation_date 2019-05-14
_audit_creation_method
;
Olex2 1.2
(compiled 2018.05.29 svn.r3508 for OlexSys, GUI svn.r5506)
;
_audit_update_record
;
2019-07-24 deposited with the CCDC.	2019-11-18 downloaded from the CCDC.
;
_cell_angle_alpha 114.697(5)
_cell_angle_beta 103.822(4)
_cell_angle_gamma 90.890(4)
_cell_formula_units_Z 1
_cell_length_a 8.6526(3)
_cell_length_b 16.4878(8)
_cell_length_c 18.0435(8)
_cell_measurement_reflns_used 11203
_cell_measurement_temperature 100(2)
_cell_measurement_theta_max 69.9610
_cell_measurement_theta_min 2.7830
_cell_volume 2251.5(2)
_computing_cell_refinement 'CrysAlisPro 1.171.39.46 (Rigaku OD, 2018)'
_computing_data_collection 'CrysAlisPro 1.171.39.46 (Rigaku OD, 2018)'
_computing_data_reduction 'CrysAlisPro 1.171.39.46 (Rigaku OD, 2018)'
_computing_molecular_graphics 'Olex2 (Dolomanov et al., 2009)'
_computing_publication_material 'Olex2 (Dolomanov et al., 2009)'
_computing_structure_refinement 'ShelXL (Sheldrick, 2015)'
_computing_structure_solution 'ShelXT (Sheldrick, 2015)'
_diffrn_ambient_environment N~2~
_diffrn_ambient_temperature 100(2)
_diffrn_detector 'hybrid pixel detector'
_diffrn_detector_area_resol_mean 10
_diffrn_detector_dtime 0.000
_diffrn_detector_type 'Rigaku, HyPix 6000'
_diffrn_measured_fraction_theta_full 0.993
_diffrn_measured_fraction_theta_max 0.992
_diffrn_measurement_details
;
List of Runs (angles in degrees, time in seconds):

  # Type    Start    End  Width  t~exp~   \w     \q     \k     \f   Frames
#--------------------------------------------------------------------------
  1  \w    -89.00  89.00   0.50    2.50    --    0.00  20.00  30.00  356
  2  \w    -84.00  94.00   0.50    2.50    --    5.00  59.00 166.23  356
  3  \w   -179.00  -1.00   0.50   12.00    --  -90.00  56.00 -81.99  356
  4  \w   -179.00  -1.00   0.50   12.00    --  -90.00  59.00 169.00  356
  5  \w   -179.00  -1.00   0.50   12.00    --  -90.00  30.00   0.00  356
  6  \w   -179.00  -6.00   0.50   12.00    --  -90.00  56.00 112.89  346
  7  \w   -176.00-149.00   0.50   12.00    --  -90.00  59.00  68.94   54
  8  \w   -175.00-147.00   0.50   12.00    --  -90.00  53.00-134.95   56
  9  \w    -73.00 -30.00   0.50   12.00    --  -90.00  53.00-134.95   86
 10  \w   -177.00 -89.00   0.50   12.00    --  -90.00  59.00 -37.07  176
 11  \w    -61.00 -31.00   0.50   12.00    --  -90.00  59.00 -37.07   60
 12  \w   -173.00 -75.00   0.50   12.00    --  -90.00  10.00-150.00  196
 13  \w    -49.00 -22.00   0.50   12.00    --  -90.00  10.00-150.00   54
 14  \w   -146.00  -3.00   0.50   12.00    --  -90.00  59.00  68.94  286
 15  \w   -108.00 -83.00   0.50   12.00    --  -90.00  59.00-111.52   50
 16  \w   -178.00  -2.00   0.50   12.00    --  -90.00  59.00 130.42  352
 17  \w   -177.00 -63.00   0.50   12.00    --  -90.00  58.00  17.09  228
 18  \w    -48.00 -20.00   0.50   12.00    --  -90.00  58.00  17.09   56
 19  \w   -178.00-113.00   0.50   12.00    --  -90.00  59.00 -73.21  130
 20  \w    -86.00 -59.00   0.50   12.00    --  -90.00  59.00 -73.21   54
 21  \w    -51.00 -19.00   0.50   12.00    --  -90.00  59.00 -73.21   64
 22  \w   -178.00 -45.00   0.50   12.00    --  -90.00  59.00-152.53  266
 23  \w    -39.00 -12.00   0.50   12.00    --  -90.00   0.00-150.00   54
 24  \w   -160.00  -9.00   0.50   12.00    --  -90.00  59.00  37.38  302
 25  \w   -161.00 -84.00   0.50   12.00    --  -90.00  59.00-143.83  154
;
_diffrn_measurement_device 'four-circle diffractometer'
_diffrn_measurement_device_details 'Rigaku, AFC11 quarter \c goniometer'
_diffrn_measurement_device_type
'Rigaku 007HF equipped with Varimax confocal mirrors and an AFC11 goniometer and HyPix 6000 detector'
_diffrn_measurement_method 'profile data from \w-scans'
_diffrn_measurement_specimen_support 'MiTeGen loops'
_diffrn_orient_matrix_type 'CrysAlisPro convention (1999,Acta A55,543-557)'
_diffrn_orient_matrix_UB_11 0.1772609000
_diffrn_orient_matrix_UB_12 0.0048791000
_diffrn_orient_matrix_UB_13 -0.0012295000
_diffrn_orient_matrix_UB_21 -0.0446113000
_diffrn_orient_matrix_UB_22 -0.0790866000
_diffrn_orient_matrix_UB_23 -0.0891951000
_diffrn_orient_matrix_UB_31 -0.0281484000
_diffrn_orient_matrix_UB_32 0.0669500000
_diffrn_orient_matrix_UB_33 -0.0396169000
_diffrn_radiation_collimation 'Varimax focusing mirrors'
_diffrn_radiation_monochromator mirror
_diffrn_radiation_probe x-ray
_diffrn_radiation_type CuK\a
_diffrn_radiation_wavelength 1.54178
_diffrn_radiation_wavelength_determination fundamental
_diffrn_reflns_av_R_equivalents 0.0820
_diffrn_reflns_av_unetI/netI 0.0407
_diffrn_reflns_Laue_measured_fraction_full 0.993
_diffrn_reflns_Laue_measured_fraction_max 0.992
_diffrn_reflns_limit_h_max 10
_diffrn_reflns_limit_h_min -10
_diffrn_reflns_limit_k_max 19
_diffrn_reflns_limit_k_min -19
_diffrn_reflns_limit_l_max 21
_diffrn_reflns_limit_l_min -21
_diffrn_reflns_number 38283
_diffrn_reflns_point_group_measured_fraction_full 0.993
_diffrn_reflns_point_group_measured_fraction_max 0.992
_diffrn_reflns_theta_full 67.679
_diffrn_reflns_theta_max 68.239
_diffrn_reflns_theta_min 2.800
_diffrn_source 'Rotating anode'
_diffrn_source_current 30.0
_diffrn_source_power 1.2
_diffrn_source_target Cu
_diffrn_source_type 'Rigaku 007 HF'
_diffrn_source_voltage 40.0
_exptl_absorpt_coefficient_mu 3.060
_exptl_absorpt_correction_T_max 1.00000
_exptl_absorpt_correction_T_min 0.79763
_exptl_absorpt_correction_type multi-scan
_exptl_absorpt_process_details
;
CrysAlisPro 1.171.39.46 (Rigaku Oxford Diffraction, 2018)
Empirical absorption correction using spherical harmonics,
 implemented in SCALE3 ABSPACK scaling algorithm.
;
_exptl_crystal_colour 'dark red'
_exptl_crystal_colour_modifier dark
_exptl_crystal_colour_primary red
_exptl_crystal_density_diffrn 1.322
_exptl_crystal_description blade
_exptl_crystal_F_000 940
_exptl_crystal_recrystallization_method 'The material was recrystallised from a mixture of Pet. ether and chloroform'
_exptl_crystal_size_max 0.19
_exptl_crystal_size_mid 0.06
_exptl_crystal_size_min 0.02
_refine_diff_density_max 0.867
_refine_diff_density_min -0.667
_refine_diff_density_rms 0.070
_refine_ls_extinction_method none
_refine_ls_goodness_of_fit_ref 1.071
_refine_ls_hydrogen_treatment constr
_refine_ls_matrix_type full
_refine_ls_number_parameters 627
_refine_ls_number_reflns 8194
_refine_ls_number_restraints 588
_refine_ls_restrained_S_all 1.044
_refine_ls_R_factor_all 0.0852
_refine_ls_R_factor_gt 0.0753
_refine_ls_shift/su_max 0.000
_refine_ls_shift/su_mean 0.000
_refine_ls_structure_factor_coef Fsqd
_refine_ls_weighting_details 'w=1/[\s^2^(Fo^2^)+(0.1197P)^2^+2.0232P] where P=(Fo^2^+2Fc^2^)/3'
_refine_ls_weighting_scheme calc
_refine_ls_wR_factor_gt 0.2089
_refine_ls_wR_factor_ref 0.2158
_reflns_Friedel_coverage 0.000
_reflns_number_gt 6638
_reflns_number_total 8194
_reflns_threshold_expression 'I > 2\s(I)'
_cod_data_source_file c9mh01439j2.cif
_cod_data_source_block m-4TICO
_cod_depositor_comments
;Adding full bibliography for 1552926--1552934.cif.

 Adding full bibliography for 1552926--1552934.cif.
;
_cod_original_cell_volume 2251.45(19)
_cod_database_code 1552930
_shelx_shelxl_version_number 2018/3
_chemical_oxdiff_formula 'C98 H82 N4 O6 S4 CHCl3'
_chemical_oxdiff_usercomment 'Sample #17: OPN017 PE'
_shelx_space_group_comment
;
The symmetry employed for this shelxl refinement is uniquely defined
by the following loop, which should always be used as a source of
symmetry information in preference to the above space-group names.
They are only intended as comments.
;
_shelx_estimated_absorpt_t_max 0.941
_shelx_estimated_absorpt_t_min 0.594
_reflns_odcompleteness_completeness 99.16
_reflns_odcompleteness_iscentric 1
_reflns_odcompleteness_theta 68.13
_olex2_refinement_description
;
1. Fixed Uiso
 At 1.2 times of:
  All C(H) groups, All C(H,H) groups, All C(H,H,H,H) groups
 At 1.5 times of:
  All C(H,H,H) groups
2. Restrained distances
 Cl51-C51 \\sim Cl63-C61
 with sigma of 0.02
 Cl52-C51 \\sim Cl61-C61
 with sigma of 0.02
 Cl53-C51 \\sim Cl62-C61
 with sigma of 0.02
 Cl51-Cl52 \\sim Cl63-Cl61
 with sigma of 0.04
 Cl51-Cl53 \\sim Cl63-Cl62
 with sigma of 0.04
 Cl52-Cl53 \\sim Cl61-Cl62
 with sigma of 0.04
3. Uiso/Uaniso restraints and constraints
Cl61 \\sim Cl62 \\sim Cl63 \\sim C61 \\sim Cl51 \\sim Cl52 \\sim Cl53 \\sim
C51: within 2A with sigma of 0.04 and sigma for terminal atoms of 0.08
4. Rigid body (RIGU) restrains
 All non-hydrogen atoms
 with sigma for 1-2 distances of 0.004 and sigma for 1-3 distances of 0.004
5. Others
 Sof(H44C)=Sof(H44D)=Sof(C45B)=Sof(H45C)=Sof(H45D)=Sof(C46B)=Sof(H46C)=
 Sof(H46D)=Sof(C47B)=Sof(H47C)=Sof(H47D)=Sof(C48B)=Sof(H48C)=Sof(H48D)=
 Sof(C49B)=Sof(H49D)=Sof(H49E)=Sof(H49F)=1-FVAR(1)
 Sof(H44A)=Sof(H44B)=Sof(C45)=Sof(H45A)=Sof(H45B)=Sof(C46)=Sof(H46A)=Sof(H46B)=
 Sof(C47)=Sof(H47A)=Sof(H47B)=Sof(C48)=Sof(H48A)=Sof(H48B)=Sof(C49)=Sof(H49A)=
 Sof(H49B)=Sof(H49C)=FVAR(1)
 Sof(Cl61)=Sof(Cl62)=Sof(Cl63)=Sof(C61)=Sof(H61)=1-FVAR(2)
 Sof(Cl51)=Sof(Cl52)=Sof(Cl53)=Sof(C51)=Sof(H51)=FVAR(2)
6.a Ternary CH refined with riding coordinates:
 C61(H61), C51(H51)
6.b Secondary CH2 refined with riding coordinates:
 C28(H28A,H28B), C29(H29A,H29B), C30(H30A,H30B), C31(H31A,H31B), C32(H32A,
 H32B), C33(H33A,H33B), C34(H34A,H34B), C42(H42A,H42B), C43(H43A,H43B),
 C44(H44A,H44B), C44(H44C,H44D), C45(H45A,H45B), C46(H46A,H46B), C47(H47A,H47B),
  C48(H48A,H48B), C45B(H45C,H45D), C46B(H46C,H46D), C47B(H47C,H47D), C48B(H48C,
 H48D)
6.c Aromatic/amide H refined with riding coordinates:
 C6(H6), C7(H7), C8(H8), C9(H9), C13(H13), C15(H15), C23(H23), C25(H25),
 C26(H26), C27(H27), C37(H37), C39(H39), C40(H40), C41(H41)
6.d Idealised Me refined as rotating group:
 C35(H35A,H35B,H35C), C49(H49A,H49B,H49C), C49B(H49D,H49E,H49F)
;
_olex2_diffrn_ambient_temperature_device 'Oxford Cryosystems'
_olex2_exptl_crystal_mounting_method 'The crystal was mounted on a MITIGEN holder in perfluoroether oil'
_olex2_submission_original_sample_id 'Sample #17:OPN017'
_olex2_submission_special_instructions 'No special instructions were received'
_oxdiff_exptl_absorpt_empirical_details
;
Empirical correction (ABSPACK) includes:
- Absorption correction using spherical harmonics
- Frame scaling
;
_oxdiff_exptl_absorpt_empirical_full_max 4.624
_oxdiff_exptl_absorpt_empirical_full_min 0.621

loop_
_space_group_symop_operation_xyz
'x, y, z'
'-x, -y, -z'

loop_
_atom_site_label
_atom_site_type_symbol
_atom_site_fract_x
_atom_site_fract_y
_atom_site_fract_z
_atom_site_U_iso_or_equiv
_atom_site_adp_type
_atom_site_occupancy
_atom_site_site_symmetry_order
_atom_site_calc_flag
_atom_site_refinement_flags_posn
_atom_site_refinement_flags_adp
_atom_site_refinement_flags_occupancy
_atom_site_disorder_assembly
_atom_site_disorder_group
S1 S 0.61382(10) 0.71062(6) 1.03913(6) 0.0428(2) Uani 1 1 d . U . . .
S2 S 0.48876(9) 0.95294(6) 1.09104(5) 0.0381(2) Uani 1 1 d . U . . .
O1 O 0.6186(4) 0.5945(2) 1.1036(2) 0.0633(8) Uani 1 1 d . U . . .
O2 O 0.1065(3) 0.77255(18) 0.68050(16) 0.0486(6) Uani 1 1 d . U . . .
O3 O 0.9299(3) 0.97238(18) 0.76826(16) 0.0470(6) Uani 1 1 d . U . . .
N1 N 0.9195(5) 0.4072(2) 0.8031(2) 0.0636(9) Uani 1 1 d . U . . .
N2 N 0.9713(4) 0.2118(2) 0.8999(2) 0.0598(9) Uani 1 1 d . U . . .
C1 C 0.6886(4) 0.5292(3) 1.0738(3) 0.0491(8) Uani 1 1 d . U . . .
C2 C 0.7481(4) 0.5034(2) 0.9984(2) 0.0448(8) Uani 1 1 d . U . . .
C3 C 0.8116(4) 0.4175(2) 0.9840(2) 0.0435(7) Uani 1 1 d . U . . .
C4 C 0.7997(4) 0.3961(2) 1.0549(2) 0.0443(8) Uani 1 1 d . U . . .
C5 C 0.7243(4) 0.4618(2) 1.1065(3) 0.0474(8) Uani 1 1 d . U . . .
C6 C 0.6956(5) 0.4603(3) 1.1786(3) 0.0528(9) Uani 1 1 d . U . . .
H6 H 0.644504 0.505917 1.213327 0.063 Uiso 1 1 calc R . . . .
C7 C 0.7435(5) 0.3905(3) 1.1979(3) 0.0550(9) Uani 1 1 d . U . . .
H7 H 0.723253 0.387053 1.246085 0.066 Uiso 1 1 calc R . . . .
C8 C 0.8209(5) 0.3255(3) 1.1480(3) 0.0562(10) Uani 1 1 d . U . . .
H8 H 0.855504 0.278976 1.163496 0.067 Uiso 1 1 calc R . . . .
C9 C 0.8493(4) 0.3264(3) 1.0759(3) 0.0499(8) Uani 1 1 d . U . . .
H9 H 0.901157 0.280764 1.041711 0.060 Uiso 1 1 calc R . . . .
C10 C 0.8738(4) 0.3649(3) 0.9188(2) 0.0479(8) Uani 1 1 d . U . . .
C11 C 0.8974(5) 0.3893(3) 0.8550(3) 0.0516(9) Uani 1 1 d . U . . .
C12 C 0.9275(5) 0.2802(3) 0.9103(3) 0.0511(9) Uani 1 1 d . U . . .
C13 C 0.7417(4) 0.5503(2) 0.9501(2) 0.0466(8) Uani 1 1 d . U . . .
H13 H 0.778972 0.520191 0.901200 0.056 Uiso 1 1 calc R . . . .
C14 C 0.6906(4) 0.6344(2) 0.9586(2) 0.0448(8) Uani 1 1 d . U . . .
C15 C 0.7001(4) 0.6682(2) 0.8998(2) 0.0441(8) Uani 1 1 d . U . . .
H15 H 0.737506 0.636504 0.851320 0.053 Uiso 1 1 calc R . . . .
C16 C 0.6498(4) 0.7520(2) 0.9195(2) 0.0399(7) Uani 1 1 d . U . . .
C17 C 0.6010(4) 0.7827(2) 0.9940(2) 0.0403(7) Uani 1 1 d . U . . .
C18 C 0.5506(4) 0.8699(2) 1.0106(2) 0.0382(7) Uani 1 1 d . U . . .
C19 C 0.5636(4) 0.8922(2) 0.9455(2) 0.0381(7) Uani 1 1 d . U . . .
C20 C 0.6300(4) 0.8195(2) 0.8805(2) 0.0381(7) Uani 1 1 d . U . . .
C21 C 0.5217(3) 0.9799(2) 0.9619(2) 0.0375(7) Uani 1 1 d . U . . .
C22 C 0.5158(4) 0.7741(2) 0.7913(2) 0.0394(7) Uani 1 1 d . U . . .
C23 C 0.3601(4) 0.7943(2) 0.7726(2) 0.0402(7) Uani 1 1 d . U . . .
H23 H 0.322631 0.839269 0.815572 0.048 Uiso 1 1 calc R . . . .
C24 C 0.2588(4) 0.7489(2) 0.6910(2) 0.0417(7) Uani 1 1 d . U . . .
C25 C 0.3123(4) 0.6839(3) 0.6265(2) 0.0462(8) Uani 1 1 d . U . . .
H25 H 0.243710 0.653994 0.570593 0.055 Uiso 1 1 calc R . . . .
C26 C 0.4680(4) 0.6639(3) 0.6458(2) 0.0476(8) Uani 1 1 d . U . . .
H26 H 0.505556 0.619237 0.602716 0.057 Uiso 1 1 calc R . . . .
C27 C 0.5694(4) 0.7082(2) 0.7269(2) 0.0444(8) Uani 1 1 d . U . . .
H27 H 0.675542 0.693755 0.738980 0.053 Uiso 1 1 calc R . . . .
C28 C 0.0015(4) 0.7333(3) 0.5968(2) 0.0487(8) Uani 1 1 d . U . . .
H28A H -0.003167 0.666888 0.571990 0.058 Uiso 1 1 calc R . . . .
H28B H 0.041555 0.755030 0.560488 0.058 Uiso 1 1 calc R . . . .
C29 C -0.1631(4) 0.7595(3) 0.6013(2) 0.0496(9) Uani 1 1 d . U . . .
H29A H -0.156150 0.825950 0.628194 0.060 Uiso 1 1 calc R . . . .
H29B H -0.202323 0.736729 0.637224 0.060 Uiso 1 1 calc R . . . .
C30 C -0.2826(4) 0.7218(3) 0.5136(2) 0.0490(8) Uani 1 1 d . U . . .
H30A H -0.272637 0.657343 0.482475 0.059 Uiso 1 1 calc R . . . .
H30B H -0.392853 0.725798 0.520419 0.059 Uiso 1 1 calc R . . . .
C31 C -0.2590(4) 0.7704(3) 0.4609(2) 0.0499(8) Uani 1 1 d . U . . .
H31A H -0.152768 0.761495 0.449378 0.060 Uiso 1 1 calc R . . . .
H31B H -0.258699 0.835788 0.494257 0.060 Uiso 1 1 calc R . . . .
C32 C -0.3876(5) 0.7384(3) 0.3772(2) 0.0507(9) Uani 1 1 d . U . . .
H32A H -0.494424 0.737015 0.387868 0.061 Uiso 1 1 calc R . . . .
H32B H -0.375127 0.676187 0.339790 0.061 Uiso 1 1 calc R . . . .
C33 C -0.3813(5) 0.7978(3) 0.3314(3) 0.0547(9) Uani 1 1 d . U . . .
H33A H -0.387942 0.860676 0.369997 0.066 Uiso 1 1 calc R . . . .
H33B H -0.276504 0.796694 0.318150 0.066 Uiso 1 1 calc R . . . .
C34 C -0.5143(5) 0.7691(3) 0.2501(3) 0.0550(9) Uani 1 1 d . U . . .
H34A H -0.498894 0.709787 0.208140 0.066 Uiso 1 1 calc R . . . .
H34B H -0.618838 0.762151 0.261562 0.066 Uiso 1 1 calc R . . . .
C35 C -0.5181(5) 0.8364(3) 0.2129(3) 0.0621(10) Uani 1 1 d . U . . .
H35A H -0.596413 0.811793 0.157127 0.093 Uiso 1 1 calc GR . . . .
H35B H -0.411479 0.848256 0.206931 0.093 Uiso 1 1 calc GR . . . .
H35C H -0.548890 0.892642 0.250536 0.093 Uiso 1 1 calc GR . . . .
C36 C 0.7909(4) 0.8606(2) 0.8804(2) 0.0383(7) Uani 1 1 d . U . . .
C37 C 0.7947(4) 0.8980(2) 0.8250(2) 0.0413(7) Uani 1 1 d . U . . .
H37 H 0.698531 0.895658 0.785076 0.050 Uiso 1 1 calc R . . . .
C38 C 0.9400(4) 0.9395(2) 0.8274(2) 0.0413(7) Uani 1 1 d . U . . .
C39 C 1.0795(4) 0.9444(2) 0.8862(2) 0.0420(7) Uani 1 1 d . U . . .
H39 H 1.177915 0.973058 0.888622 0.050 Uiso 1 1 calc R . . . .
C40 C 1.0745(4) 0.9070(2) 0.9421(2) 0.0418(7) Uani 1 1 d . U . . .
H40 H 1.170633 0.909987 0.982378 0.050 Uiso 1 1 calc R . . . .
C41 C 0.9327(4) 0.8655(2) 0.9400(2) 0.0402(7) Uani 1 1 d . U . . .
H41 H 0.931294 0.840481 0.978663 0.048 Uiso 1 1 calc R . . . .
C42 C 1.0784(4) 1.0045(3) 0.7603(3) 0.0495(9) Uani 1 1 d . U . . .
H42A H 1.155834 0.960519 0.758278 0.059 Uiso 1 1 calc R . . . .
H42B H 1.126216 1.062588 0.809606 0.059 Uiso 1 1 calc R . . . .
C43 C 1.0418(5) 1.0163(3) 0.6799(3) 0.0599(10) Uani 1 1 d . U . . .
H43A H 1.144334 1.028471 0.668777 0.072 Uiso 1 1 calc R . . . .
H43B H 0.983773 0.959166 0.632288 0.072 Uiso 1 1 calc R . . . .
C44 C 0.9436(6) 1.0906(4) 0.6817(4) 0.0793(15) Uani 1 1 d . U . . .
H44A H 1.008047 1.149773 0.720701 0.095 Uiso 0.709(11) 1 calc R . P A 1
H44B H 0.848379 1.085059 0.701421 0.095 Uiso 0.709(11) 1 calc R . P A 1
H44C H 0.988762 1.138921 0.739629 0.095 Uiso 0.291(11) 1 calc R . P A 2
H44D H 0.836973 1.067492 0.681228 0.095 Uiso 0.291(11) 1 calc R . P A 2
C45 C 0.8900(7) 1.0823(5) 0.5888(4) 0.0497(15) Uani 0.709(11) 1 d . U P A 1
H45A H 0.985525 1.084086 0.568038 0.060 Uiso 0.709(11) 1 calc R . P A 1
H45B H 0.821100 1.024353 0.550575 0.060 Uiso 0.709(11) 1 calc R . P A 1
C46 C 0.7972(8) 1.1606(4) 0.5891(4) 0.0567(18) Uani 0.709(11) 1 d . U P A 1
H46A H 0.705694 1.159770 0.613006 0.068 Uiso 0.709(11) 1 calc R . P A 1
H46B H 0.868479 1.217916 0.626845 0.068 Uiso 0.709(11) 1 calc R . P A 1
C47 C 0.7339(9) 1.1582(6) 0.5023(4) 0.0522(16) Uani 0.709(11) 1 d . U P A 1
H47A H 0.704202 1.218200 0.509252 0.063 Uiso 0.709(11) 1 calc R . P A 1
H47B H 0.820923 1.146162 0.473546 0.063 Uiso 0.709(11) 1 calc R . P A 1
C48 C 0.5898(12) 1.0881(7) 0.4462(7) 0.053(2) Uani 0.709(11) 1 d . U P A 1
H48A H 0.508041 1.096089 0.477922 0.064 Uiso 0.709(11) 1 calc R . P A 1
H48B H 0.623350 1.027800 0.434546 0.064 Uiso 0.709(11) 1 calc R . P A 1
C49 C 0.512(2) 1.0898(11) 0.3624(10) 0.056(3) Uani 0.709(11) 1 d . U P A 1
H49A H 0.584991 1.071323 0.325915 0.084 Uiso 0.709(11) 1 calc GR . P A 1
H49B H 0.489085 1.150988 0.372277 0.084 Uiso 0.709(11) 1 calc GR . P A 1
H49C H 0.411692 1.048334 0.334606 0.084 Uiso 0.709(11) 1 calc GR . P A 1
C45B C 0.9034(18) 1.1418(15) 0.6275(12) 0.058(4) Uani 0.291(11) 1 d . U P A 2
H45C H 0.886215 1.204326 0.661412 0.070 Uiso 0.291(11) 1 calc R . P A 2
H45D H 0.988840 1.142961 0.599797 0.070 Uiso 0.291(11) 1 calc R . P A 2
C46B C 0.7531(16) 1.0877(11) 0.5648(9) 0.052(4) Uani 0.291(11) 1 d . U P A 2
H46C H 0.666047 1.097476 0.593384 0.063 Uiso 0.291(11) 1 calc R . P A 2
H46D H 0.767132 1.023127 0.544041 0.063 Uiso 0.291(11) 1 calc R . P A 2
C47B C 0.701(2) 1.1097(15) 0.4878(11) 0.050(4) Uani 0.291(11) 1 d . U P A 2
H47C H 0.693622 1.175029 0.508809 0.060 Uiso 0.291(11) 1 calc R . P A 2
H47D H 0.785102 1.096301 0.457215 0.060 Uiso 0.291(11) 1 calc R . P A 2
C48B C 0.544(3) 1.0591(19) 0.4266(17) 0.057(6) Uani 0.291(11) 1 d . U P A 2
H48C H 0.454861 1.077402 0.453470 0.068 Uiso 0.291(11) 1 calc R . P A 2
H48D H 0.544754 0.993515 0.407628 0.068 Uiso 0.291(11) 1 calc R . P A 2
C49B C 0.522(7) 1.084(4) 0.348(3) 0.092(14) Uani 0.291(11) 1 d . U P A 2
H49D H 0.442156 1.038233 0.299135 0.138 Uiso 0.291(11) 1 calc GR . P A 2
H49E H 0.624613 1.084869 0.334831 0.138 Uiso 0.291(11) 1 calc GR . P A 2
H49F H 0.484921 1.142936 0.363160 0.138 Uiso 0.291(11) 1 calc GR . P A 2
Cl61 Cl 1.047(2) 0.4703(12) 0.5982(8) 0.168(8) Uani 0.158(3) 1 d D U P B 2
Cl62 Cl 0.8278(17) 0.3535(7) 0.5982(5) 0.116(5) Uani 0.158(3) 1 d D U P B 2
Cl63 Cl 0.809(3) 0.5430(16) 0.6776(12) 0.226(10) Uani 0.158(3) 1 d D U P B 2
C61 C 0.928(3) 0.4598(12) 0.6589(19) 0.085(12) Uani 0.158(3) 1 d D U P B 2
H61 H 0.996384 0.463885 0.713729 0.102 Uiso 0.158(3) 1 calc R . P B 2
Cl51 Cl 0.8900(2) 0.56882(14) 0.64131(16) 0.0974(7) Uani 0.842(3) 1 d D U P B 1
Cl52 Cl 0.9941(2) 0.39658(13) 0.61507(11) 0.0978(7) Uani 0.842(3) 1 d D U P B 1
Cl53 Cl 0.6774(2) 0.43229(16) 0.63450(18) 0.1218(9) Uani 0.842(3) 1 d D U P B 1
C51 C 0.8775(8) 0.4770(5) 0.6630(4) 0.0677(17) Uani 0.842(3) 1 d D U P B 1
H51 H 0.919605 0.498833 0.725657 0.081 Uiso 0.842(3) 1 calc R . P B 1

loop_
_atom_site_aniso_label
_atom_site_aniso_U_11
_atom_site_aniso_U_22
_atom_site_aniso_U_33
_atom_site_aniso_U_23
_atom_site_aniso_U_13
_atom_site_aniso_U_12
S1 0.0389(4) 0.0483(5) 0.0562(5) 0.0366(4) 0.0129(4) 0.0146(3)
S2 0.0302(4) 0.0489(5) 0.0493(5) 0.0345(4) 0.0104(3) 0.0131(3)
O1 0.0777(19) 0.0603(17) 0.084(2) 0.0515(16) 0.0402(16) 0.0339(15)
O2 0.0319(12) 0.0679(16) 0.0508(14) 0.0326(12) 0.0059(10) 0.0168(11)
O3 0.0322(11) 0.0688(16) 0.0566(14) 0.0430(13) 0.0115(10) 0.0081(11)
N1 0.077(2) 0.062(2) 0.063(2) 0.0346(18) 0.0234(18) 0.0175(18)
N2 0.064(2) 0.059(2) 0.065(2) 0.0356(17) 0.0151(17) 0.0225(16)
C1 0.048(2) 0.0479(19) 0.068(2) 0.0390(18) 0.0189(17) 0.0167(16)
C2 0.0394(17) 0.0462(18) 0.059(2) 0.0346(16) 0.0091(15) 0.0120(14)
C3 0.0334(16) 0.0468(18) 0.0561(19) 0.0318(16) 0.0045(14) 0.0065(13)
C4 0.0360(16) 0.0461(18) 0.061(2) 0.0346(16) 0.0106(15) 0.0090(14)
C5 0.0410(18) 0.0473(19) 0.066(2) 0.0363(17) 0.0137(16) 0.0117(15)
C6 0.051(2) 0.053(2) 0.068(2) 0.0360(19) 0.0233(18) 0.0156(17)
C7 0.056(2) 0.058(2) 0.073(3) 0.044(2) 0.0258(19) 0.0143(18)
C8 0.058(2) 0.057(2) 0.079(3) 0.048(2) 0.026(2) 0.0204(18)
C9 0.0431(19) 0.050(2) 0.070(2) 0.0378(18) 0.0164(17) 0.0149(16)
C10 0.0406(18) 0.0499(19) 0.059(2) 0.0327(17) 0.0070(15) 0.0109(15)
C11 0.051(2) 0.049(2) 0.058(2) 0.0266(17) 0.0124(17) 0.0137(16)
C12 0.050(2) 0.052(2) 0.057(2) 0.0306(17) 0.0095(16) 0.0133(16)
C13 0.0407(18) 0.0496(19) 0.056(2) 0.0312(17) 0.0083(15) 0.0111(15)
C14 0.0384(17) 0.0500(19) 0.057(2) 0.0349(17) 0.0094(15) 0.0133(14)
C15 0.0355(17) 0.0508(19) 0.057(2) 0.0342(16) 0.0114(15) 0.0138(14)
C16 0.0317(15) 0.0465(18) 0.0511(18) 0.0315(15) 0.0082(13) 0.0112(13)
C17 0.0310(15) 0.0480(18) 0.0536(19) 0.0351(16) 0.0074(13) 0.0110(13)
C18 0.0278(14) 0.0498(18) 0.0503(18) 0.0345(15) 0.0094(13) 0.0118(13)
C19 0.0257(14) 0.0495(18) 0.0508(18) 0.0328(15) 0.0099(13) 0.0128(13)
C20 0.0315(15) 0.0459(17) 0.0497(18) 0.0329(15) 0.0101(13) 0.0135(13)
C21 0.0236(14) 0.0477(17) 0.0515(18) 0.0328(15) 0.0069(12) 0.0086(12)
C22 0.0313(15) 0.0480(18) 0.0514(18) 0.0341(15) 0.0093(13) 0.0108(13)
C23 0.0310(15) 0.0505(18) 0.0515(18) 0.0340(15) 0.0104(13) 0.0110(13)
C24 0.0303(15) 0.0551(19) 0.0524(18) 0.0354(16) 0.0105(13) 0.0134(14)
C25 0.0401(17) 0.058(2) 0.0486(19) 0.0315(16) 0.0112(15) 0.0112(15)
C26 0.0419(18) 0.058(2) 0.053(2) 0.0325(17) 0.0155(15) 0.0148(15)
C27 0.0354(17) 0.056(2) 0.0521(19) 0.0329(16) 0.0124(14) 0.0151(14)
C28 0.0350(17) 0.065(2) 0.0499(19) 0.0312(18) 0.0056(14) 0.0113(16)
C29 0.0353(17) 0.066(2) 0.055(2) 0.0354(18) 0.0082(15) 0.0123(16)
C30 0.0366(17) 0.058(2) 0.058(2) 0.0325(18) 0.0085(15) 0.0095(15)
C31 0.0413(18) 0.058(2) 0.055(2) 0.0316(18) 0.0073(15) 0.0087(16)
C32 0.047(2) 0.056(2) 0.056(2) 0.0337(18) 0.0085(16) 0.0104(16)
C33 0.049(2) 0.063(2) 0.060(2) 0.038(2) 0.0080(17) 0.0070(18)
C34 0.048(2) 0.067(2) 0.059(2) 0.037(2) 0.0112(17) 0.0132(18)
C35 0.062(2) 0.074(3) 0.066(3) 0.045(2) 0.015(2) 0.018(2)
C36 0.0289(15) 0.0483(18) 0.0483(18) 0.0299(15) 0.0119(13) 0.0140(13)
C37 0.0304(15) 0.056(2) 0.0478(18) 0.0331(16) 0.0083(13) 0.0118(14)
C38 0.0333(16) 0.0523(19) 0.0502(18) 0.0326(16) 0.0124(14) 0.0118(14)
C39 0.0311(15) 0.0479(18) 0.0546(19) 0.0283(16) 0.0132(14) 0.0115(13)
C40 0.0302(15) 0.0474(18) 0.0525(19) 0.0283(16) 0.0067(14) 0.0132(13)
C41 0.0333(16) 0.0456(18) 0.0520(19) 0.0317(15) 0.0096(13) 0.0159(13)
C42 0.0310(16) 0.069(2) 0.062(2) 0.0404(19) 0.0145(15) 0.0055(16)
C43 0.044(2) 0.084(3) 0.064(2) 0.044(2) 0.0140(18) 0.0025(19)
C44 0.058(3) 0.129(4) 0.100(4) 0.088(4) 0.034(2) 0.035(3)
C45 0.048(3) 0.051(4) 0.057(3) 0.029(3) 0.016(2) 0.012(3)
C46 0.063(4) 0.053(4) 0.060(3) 0.031(3) 0.016(3) 0.019(3)
C47 0.050(4) 0.054(4) 0.061(3) 0.034(3) 0.014(3) 0.013(3)
C48 0.048(6) 0.057(6) 0.062(5) 0.033(4) 0.013(4) 0.014(4)
C49 0.059(5) 0.058(5) 0.063(6) 0.036(4) 0.018(4) 0.017(4)
C45B 0.055(8) 0.071(12) 0.067(9) 0.048(9) 0.015(6) 0.012(7)
C46B 0.049(7) 0.064(10) 0.062(7) 0.043(7) 0.019(5) 0.016(6)
C47B 0.038(8) 0.058(10) 0.060(8) 0.033(8) 0.012(6) 0.004(7)
C48B 0.040(10) 0.072(17) 0.061(11) 0.037(11) 0.004(7) 0.003(8)
C49B 0.10(3) 0.13(3) 0.065(14) 0.062(17) 0.021(13) 0.07(2)
Cl61 0.194(14) 0.182(14) 0.089(7) 0.017(8) 0.054(8) -0.083(11)
Cl62 0.184(12) 0.106(7) 0.055(5) 0.036(4) 0.031(5) -0.029(7)
Cl63 0.33(2) 0.242(16) 0.174(14) 0.120(13) 0.109(14) 0.222(17)
C61 0.10(2) 0.047(14) 0.12(2) 0.047(13) 0.027(17) 0.041(14)
Cl51 0.0806(11) 0.1018(13) 0.1487(18) 0.0887(13) 0.0349(11) 0.0216(9)
Cl52 0.1061(14) 0.0915(12) 0.0796(10) 0.0213(9) 0.0244(9) 0.0423(11)
Cl53 0.0684(11) 0.1181(16) 0.192(2) 0.0949(17) 0.0083(12) -0.0102(10)
C51 0.064(4) 0.068(4) 0.075(4) 0.036(3) 0.015(3) 0.020(3)

loop_
_atom_type_symbol
_atom_type_description
_atom_type_scat_dispersion_real
_atom_type_scat_dispersion_imag
_atom_type_scat_source
C C 0.0181 0.0091 'International Tables Vol C Tables 4.2.6.8 and 6.1.1.4'
H H 0.0000 0.0000 'International Tables Vol C Tables 4.2.6.8 and 6.1.1.4'
Cl Cl 0.3639 0.7018 'International Tables Vol C Tables 4.2.6.8 and 6.1.1.4'
N N 0.0311 0.0180 'International Tables Vol C Tables 4.2.6.8 and 6.1.1.4'
O O 0.0492 0.0322 'International Tables Vol C Tables 4.2.6.8 and 6.1.1.4'
S S 0.3331 0.5567 'International Tables Vol C Tables 4.2.6.8 and 6.1.1.4'

loop_
_geom_angle_atom_site_label_1
_geom_angle_atom_site_label_2
_geom_angle_atom_site_label_3
_geom_angle
_geom_angle_site_symmetry_1
_geom_angle_site_symmetry_3
C17 S1 C14 90.22(17) . .
C21 S2 C18 89.53(16) 2_677 .
C24 O2 C28 117.4(3) . .
C38 O3 C42 117.4(3) . .
O1 C1 C2 126.5(3) . .
O1 C1 C5 125.7(4) . .
C5 C1 C2 107.8(3) . .
C1 C2 C3 106.5(3) . .
C13 C2 C1 126.1(3) . .
C13 C2 C3 127.3(4) . .
C2 C3 C4 107.5(3) . .
C10 C3 C2 128.1(3) . .
C10 C3 C4 124.4(3) . .
C5 C4 C3 108.5(3) . .
C5 C4 C9 119.3(4) . .
C9 C4 C3 132.2(4) . .
C4 C5 C1 109.5(3) . .
C6 C5 C1 128.3(4) . .
C6 C5 C4 122.2(3) . .
C5 C6 H6 121.1 . .
C7 C6 C5 117.9(4) . .
C7 C6 H6 121.1 . .
C6 C7 H7 119.7 . .
C6 C7 C8 120.6(4) . .
C8 C7 H7 119.7 . .
C7 C8 H8 119.1 . .
C7 C8 C9 121.8(4) . .
C9 C8 H8 119.1 . .
C4 C9 H9 120.9 . .
C8 C9 C4 118.3(4) . .
C8 C9 H9 120.9 . .
C3 C10 C11 124.2(3) . .
C3 C10 C12 122.8(4) . .
C11 C10 C12 113.0(3) . .
N1 C11 C10 178.0(4) . .
N2 C12 C10 176.9(4) . .
C2 C13 H13 113.5 . .
C2 C13 C14 133.0(4) . .
C14 C13 H13 113.5 . .
C13 C14 S1 128.0(3) . .
C15 C14 S1 110.6(3) . .
C15 C14 C13 121.4(3) . .
C14 C15 H15 123.3 . .
C16 C15 C14 113.4(3) . .
C16 C15 H15 123.3 . .
C15 C16 C17 111.2(3) . .
C15 C16 C20 137.0(3) . .
C17 C16 C20 111.7(3) . .
C16 C17 S1 114.5(3) . .
C16 C17 C18 108.3(3) . .
C18 C17 S1 137.2(3) . .
C17 C18 S2 136.5(3) . .
C19 C18 S2 114.4(3) . .
C19 C18 C17 109.0(3) . .
C18 C19 C20 111.7(3) . .
C18 C19 C21 110.6(3) . .
C21 C19 C20 137.5(3) . .
C16 C20 C36 113.1(2) . .
C19 C20 C16 99.3(3) . .
C19 C20 C22 114.8(3) . .
C19 C20 C36 108.2(3) . .
C22 C20 C16 109.4(3) . .
C22 C20 C36 111.6(3) . .
C19 C21 S2 134.5(3) . 2_677
C21 C21 S2 113.4(3) 2_677 2_677
C21 C21 C19 112.0(4) 2_677 .
C23 C22 C20 122.3(3) . .
C23 C22 C27 119.1(3) . .
C27 C22 C20 118.5(3) . .
C22 C23 H23 119.9 . .
C22 C23 C24 120.1(3) . .
C24 C23 H23 119.9 . .
O2 C24 C23 115.0(3) . .
O2 C24 C25 124.1(3) . .
C23 C24 C25 120.9(3) . .
C24 C25 H25 120.7 . .
C26 C25 C24 118.6(3) . .
C26 C25 H25 120.7 . .
C25 C26 H26 119.5 . .
C27 C26 C25 121.0(3) . .
C27 C26 H26 119.5 . .
C22 C27 H27 119.9 . .
C26 C27 C22 120.2(3) . .
C26 C27 H27 119.9 . .
O2 C28 H28A 110.0 . .
O2 C28 H28B 110.0 . .
O2 C28 C29 108.5(3) . .
H28A C28 H28B 108.4 . .
C29 C28 H28A 110.0 . .
C29 C28 H28B 110.0 . .
C28 C29 H29A 109.2 . .
C28 C29 H29B 109.2 . .
C28 C29 C30 111.9(3) . .
H29A C29 H29B 107.9 . .
C30 C29 H29A 109.2 . .
C30 C29 H29B 109.2 . .
C29 C30 H30A 108.8 . .
C29 C30 H30B 108.8 . .
H30A C30 H30B 107.7 . .
C31 C30 C29 113.7(3) . .
C31 C30 H30A 108.8 . .
C31 C30 H30B 108.8 . .
C30 C31 H31A 108.9 . .
C30 C31 H31B 108.9 . .
C30 C31 C32 113.4(3) . .
H31A C31 H31B 107.7 . .
C32 C31 H31A 108.9 . .
C32 C31 H31B 108.9 . .
C31 C32 H32A 108.9 . .
C31 C32 H32B 108.9 . .
C31 C32 C33 113.4(3) . .
H32A C32 H32B 107.7 . .
C33 C32 H32A 108.9 . .
C33 C32 H32B 108.9 . .
C32 C33 H33A 108.8 . .
C32 C33 H33B 108.8 . .
H33A C33 H33B 107.7 . .
C34 C33 C32 113.7(3) . .
C34 C33 H33A 108.8 . .
C34 C33 H33B 108.8 . .
C33 C34 H34A 109.2 . .
C33 C34 H34B 109.2 . .
H34A C34 H34B 107.9 . .
C35 C34 C33 112.2(4) . .
C35 C34 H34A 109.2 . .
C35 C34 H34B 109.2 . .
C34 C35 H35A 109.5 . .
C34 C35 H35B 109.5 . .
C34 C35 H35C 109.5 . .
H35A C35 H35B 109.5 . .
H35A C35 H35C 109.5 . .
H35B C35 H35C 109.5 . .
C37 C36 C20 120.1(3) . .
C37 C36 C41 119.5(3) . .
C41 C36 C20 120.3(3) . .
C36 C37 H37 119.8 . .
C36 C37 C38 120.4(3) . .
C38 C37 H37 119.8 . .
O3 C38 C37 115.2(3) . .
O3 C38 C39 124.7(3) . .
C39 C38 C37 120.0(3) . .
C38 C39 H39 120.4 . .
C38 C39 C40 119.2(3) . .
C40 C39 H39 120.4 . .
C39 C40 H40 119.4 . .
C41 C40 C39 121.3(3) . .
C41 C40 H40 119.4 . .
C36 C41 H41 120.2 . .
C40 C41 C36 119.5(3) . .
C40 C41 H41 120.2 . .
O3 C42 H42A 110.1 . .
O3 C42 H42B 110.1 . .
O3 C42 C43 108.0(3) . .
H42A C42 H42B 108.4 . .
C43 C42 H42A 110.1 . .
C43 C42 H42B 110.1 . .
C42 C43 H43A 108.7 . .
C42 C43 H43B 108.7 . .
H43A C43 H43B 107.6 . .
C44 C43 C42 114.1(4) . .
C44 C43 H43A 108.7 . .
C44 C43 H43B 108.7 . .
C43 C44 H44A 110.2 . .
C43 C44 H44B 110.2 . .
C43 C44 H44C 103.5 . .
C43 C44 H44D 103.5 . .
C43 C44 C45 107.4(5) . .
C43 C44 C45B 134.9(8) . .
H44A C44 H44B 108.5 . .
H44C C44 H44D 105.3 . .
C45 C44 H44A 110.2 . .
C45 C44 H44B 110.2 . .
C45B C44 H44C 103.5 . .
C45B C44 H44D 103.5 . .
C44 C45 H45A 109.9 . .
C44 C45 H45B 109.9 . .
H45A C45 H45B 108.3 . .
C46 C45 C44 108.8(5) . .
C46 C45 H45A 109.9 . .
C46 C45 H45B 109.9 . .
C45 C46 H46A 108.8 . .
C45 C46 H46B 108.8 . .
H46A C46 H46B 107.7 . .
C47 C46 C45 113.8(5) . .
C47 C46 H46A 108.8 . .
C47 C46 H46B 108.8 . .
C46 C47 H47A 108.8 . .
C46 C47 H47B 108.8 . .
H47A C47 H47B 107.6 . .
C48 C47 C46 114.0(7) . .
C48 C47 H47A 108.8 . .
C48 C47 H47B 108.8 . .
C47 C48 H48A 108.4 . .
C47 C48 H48B 108.4 . .
C47 C48 C49 115.7(9) . .
H48A C48 H48B 107.4 . .
C49 C48 H48A 108.4 . .
C49 C48 H48B 108.4 . .
C48 C49 H49A 109.5 . .
C48 C49 H49B 109.5 . .
C48 C49 H49C 109.5 . .
H49A C49 H49B 109.5 . .
H49A C49 H49C 109.5 . .
H49B C49 H49C 109.5 . .
C44 C45B H45C 111.4 . .
C44 C45B H45D 111.4 . .
H45C C45B H45D 109.3 . .
C46B C45B C44 101.6(12) . .
C46B C45B H45C 111.4 . .
C46B C45B H45D 111.4 . .
C45B C46B H46C 108.7 . .
C45B C46B H46D 108.7 . .
C45B C46B C47B 114.2(12) . .
H46C C46B H46D 107.6 . .
C47B C46B H46C 108.7 . .
C47B C46B H46D 108.7 . .
C46B C47B H47C 108.6 . .
C46B C47B H47D 108.6 . .
H47C C47B H47D 107.6 . .
C48B C47B C46B 114.5(17) . .
C48B C47B H47C 108.6 . .
C48B C47B H47D 108.6 . .
C47B C48B H48C 110.5 . .
C47B C48B H48D 110.5 . .
C47B C48B C49B 106(3) . .
H48C C48B H48D 108.6 . .
C49B C48B H48C 110.5 . .
C49B C48B H48D 110.5 . .
C48B C49B H49D 109.5 . .
C48B C49B H49E 109.5 . .
C48B C49B H49F 109.5 . .
H49D C49B H49E 109.5 . .
H49D C49B H49F 109.5 . .
H49E C49B H49F 109.5 . .
Cl61 C61 H61 110.0 . .
Cl62 C61 Cl61 102.6(14) . .
Cl62 C61 H61 110.0 . .
Cl63 C61 Cl61 109.1(17) . .
Cl63 C61 Cl62 115.0(19) . .
Cl63 C61 H61 110.0 . .
Cl51 C51 Cl52 112.3(4) . .
Cl51 C51 Cl53 109.6(4) . .
Cl51 C51 H51 107.6 . .
Cl52 C51 H51 107.6 . .
Cl53 C51 Cl52 112.0(4) . .
Cl53 C51 H51 107.6 . .

loop_
_geom_bond_atom_site_label_1
_geom_bond_atom_site_label_2
_geom_bond_distance
_geom_bond_site_symmetry_2
S1 C14 1.759(4) .
S1 C17 1.691(3) .
S2 C18 1.732(4) .
S2 C21 1.730(3) 2_677
O1 C1 1.228(4) .
O2 C24 1.372(4) .
O2 C28 1.426(4) .
O3 C38 1.372(4) .
O3 C42 1.442(4) .
N1 C11 1.147(5) .
N2 C12 1.149(5) .
C1 C2 1.468(5) .
C1 C5 1.467(5) .
C2 C3 1.469(5) .
C2 C13 1.379(5) .
C3 C4 1.486(5) .
C3 C10 1.374(5) .
C4 C5 1.392(5) .
C4 C9 1.398(5) .
C5 C6 1.390(6) .
C6 H6 0.9500 .
C6 C7 1.379(5) .
C7 H7 0.9500 .
C7 C8 1.383(6) .
C8 H8 0.9500 .
C8 C9 1.386(6) .
C9 H9 0.9500 .
C10 C11 1.424(6) .
C10 C12 1.438(5) .
C13 H13 0.9500 .
C13 C14 1.421(5) .
C14 C15 1.405(5) .
C15 H15 0.9500 .
C15 C16 1.381(5) .
C16 C17 1.395(5) .
C16 C20 1.539(4) .
C17 C18 1.438(5) .
C18 C19 1.398(5) .
C19 C20 1.521(5) .
C19 C21 1.421(5) .
C20 C22 1.529(5) .
C20 C36 1.539(4) .
C21 C21 1.401(7) 2_677
C22 C23 1.390(4) .
C22 C27 1.401(5) .
C23 H23 0.9500 .
C23 C24 1.392(5) .
C24 C25 1.395(5) .
C25 H25 0.9500 .
C25 C26 1.390(5) .
C26 H26 0.9500 .
C26 C27 1.385(5) .
C27 H27 0.9500 .
C28 H28A 0.9900 .
C28 H28B 0.9900 .
C28 C29 1.505(5) .
C29 H29A 0.9900 .
C29 H29B 0.9900 .
C29 C30 1.529(5) .
C30 H30A 0.9900 .
C30 H30B 0.9900 .
C30 C31 1.520(5) .
C31 H31A 0.9900 .
C31 H31B 0.9900 .
C31 C32 1.521(5) .
C32 H32A 0.9900 .
C32 H32B 0.9900 .
C32 C33 1.530(5) .
C33 H33A 0.9900 .
C33 H33B 0.9900 .
C33 C34 1.516(5) .
C34 H34A 0.9900 .
C34 H34B 0.9900 .
C34 C35 1.515(6) .
C35 H35A 0.9800 .
C35 H35B 0.9800 .
C35 H35C 0.9800 .
C36 C37 1.383(5) .
C36 C41 1.400(4) .
C37 H37 0.9500 .
C37 C38 1.404(5) .
C38 C39 1.379(5) .
C39 H39 0.9500 .
C39 C40 1.392(5) .
C40 H40 0.9500 .
C40 C41 1.380(5) .
C41 H41 0.9500 .
C42 H42A 0.9900 .
C42 H42B 0.9900 .
C42 C43 1.504(5) .
C43 H43A 0.9900 .
C43 H43B 0.9900 .
C43 C44 1.495(7) .
C44 H44A 0.9900 .
C44 H44B 0.9900 .
C44 H44C 0.9900 .
C44 H44D 0.9900 .
C44 C45 1.574(8) .
C44 C45B 1.526(15) .
C45 H45A 0.9900 .
C45 H45B 0.9900 .
C45 C46 1.529(9) .
C46 H46A 0.9900 .
C46 H46B 0.9900 .
C46 C47 1.515(8) .
C47 H47A 0.9900 .
C47 H47B 0.9900 .
C47 C48 1.513(10) .
C48 H48A 0.9900 .
C48 H48B 0.9900 .
C48 C49 1.514(17) .
C49 H49A 0.9800 .
C49 H49B 0.9800 .
C49 H49C 0.9800 .
C45B H45C 0.9900 .
C45B H45D 0.9900 .
C45B C46B 1.48(2) .
C46B H46C 0.9900 .
C46B H46D 0.9900 .
C46B C47B 1.55(2) .
C47B H47C 0.9900 .
C47B H47D 0.9900 .
C47B C48B 1.50(2) .
C48B H48C 0.9900 .
C48B H48D 0.9900 .
C48B C49B 1.59(5) .
C49B H49D 0.9800 .
C49B H49E 0.9800 .
C49B H49F 0.9800 .
Cl61 C61 1.73(2) .
Cl62 C61 1.71(2) .
Cl63 C61 1.694(19) .
C61 H61 1.0000 .
Cl51 C51 1.722(7) .
Cl52 C51 1.740(7) .
Cl53 C51 1.739(7) .
C51 H51 1.0000 .

loop_
_geom_torsion_atom_site_label_1
_geom_torsion_atom_site_label_2
_geom_torsion_atom_site_label_3
_geom_torsion_atom_site_label_4
_geom_torsion
_geom_torsion_site_symmetry_1
_geom_torsion_site_symmetry_4
S1 C14 C15 C16 0.7(4) . .
S1 C17 C18 S2 6.0(6) . .
S1 C17 C18 C19 -177.5(3) . .
S2 C18 C19 C20 175.8(2) . .
S2 C18 C19 C21 0.0(4) . .
O1 C1 C2 C3 -175.8(4) . .
O1 C1 C2 C13 3.0(7) . .
O1 C1 C5 C4 177.9(4) . .
O1 C1 C5 C6 -3.9(7) . .
O2 C24 C25 C26 -178.0(3) . .
O2 C28 C29 C30 178.6(3) . .
O3 C38 C39 C40 -178.8(3) . .
O3 C42 C43 C44 67.7(5) . .
C1 C2 C3 C4 -4.0(4) . .
C1 C2 C3 C10 176.9(4) . .
C1 C2 C13 C14 4.6(7) . .
C1 C5 C6 C7 -178.4(4) . .
C2 C1 C5 C4 -0.8(4) . .
C2 C1 C5 C6 177.4(4) . .
C2 C3 C4 C5 3.5(4) . .
C2 C3 C4 C9 -176.1(4) . .
C2 C3 C10 C11 4.5(6) . .
C2 C3 C10 C12 -177.9(4) . .
C2 C13 C14 S1 -0.1(6) . .
C2 C13 C14 C15 178.6(4) . .
C3 C2 C13 C14 -176.9(4) . .
C3 C4 C5 C1 -1.7(4) . .
C3 C4 C5 C6 180.0(3) . .
C3 C4 C9 C8 179.7(4) . .
C4 C3 C10 C11 -174.5(3) . .
C4 C3 C10 C12 3.2(6) . .
C4 C5 C6 C7 -0.4(6) . .
C5 C1 C2 C3 3.0(4) . .
C5 C1 C2 C13 -178.3(4) . .
C5 C4 C9 C8 0.1(5) . .
C5 C6 C7 C8 1.4(6) . .
C6 C7 C8 C9 -1.7(7) . .
C7 C8 C9 C4 1.0(6) . .
C9 C4 C5 C1 178.0(3) . .
C9 C4 C5 C6 -0.3(6) . .
C10 C3 C4 C5 -177.3(3) . .
C10 C3 C4 C9 3.0(6) . .
C13 C2 C3 C4 177.3(3) . .
C13 C2 C3 C10 -1.8(6) . .
C13 C14 C15 C16 -178.1(3) . .
C14 S1 C17 C16 0.9(3) . .
C14 S1 C17 C18 -179.9(4) . .
C14 C15 C16 C17 -0.1(4) . .
C14 C15 C16 C20 -178.5(4) . .
C15 C16 C17 S1 -0.6(4) . .
C15 C16 C17 C18 179.9(3) . .
C15 C16 C20 C19 178.7(4) . .
C15 C16 C20 C22 58.1(5) . .
C15 C16 C20 C36 -66.9(5) . .
C16 C17 C18 S2 -174.8(3) . .
C16 C17 C18 C19 1.7(4) . .
C16 C20 C22 C23 107.0(3) . .
C16 C20 C22 C27 -71.3(4) . .
C16 C20 C36 C37 158.9(3) . .
C16 C20 C36 C41 -25.2(4) . .
C17 S1 C14 C13 177.9(3) . .
C17 S1 C14 C15 -0.9(3) . .
C17 C16 C20 C19 0.3(3) . .
C17 C16 C20 C22 -120.3(3) . .
C17 C16 C20 C36 114.7(3) . .
C17 C18 C19 C20 -1.6(4) . .
C17 C18 C19 C21 -177.3(3) . .
C18 C19 C20 C16 0.8(3) . .
C18 C19 C20 C22 117.3(3) . .
C18 C19 C20 C36 -117.4(3) . .
C18 C19 C21 S2 -179.8(3) . 2_677
C18 C19 C21 C21 -0.2(5) . 2_677
C19 C20 C22 C23 -3.6(4) . .
C19 C20 C22 C27 178.2(3) . .
C19 C20 C36 C37 -92.2(4) . .
C19 C20 C36 C41 83.7(4) . .
C20 C16 C17 S1 178.2(2) . .
C20 C16 C17 C18 -1.2(4) . .
C20 C19 C21 S2 6.1(6) . 2_677
C20 C19 C21 C21 -174.4(4) . 2_677
C20 C22 C23 C24 -177.7(3) . .
C20 C22 C27 C26 178.4(3) . .
C20 C36 C37 C38 176.9(3) . .
C20 C36 C41 C40 -176.5(3) . .
C21 S2 C18 C17 176.5(4) 2_677 .
C21 S2 C18 C19 0.2(3) 2_677 .
C21 C19 C20 C16 174.9(4) . .
C21 C19 C20 C22 -68.6(5) . .
C21 C19 C20 C36 56.7(5) . .
C22 C20 C36 C37 35.0(4) . .
C22 C20 C36 C41 -149.1(3) . .
C22 C23 C24 O2 178.2(3) . .
C22 C23 C24 C25 -1.3(5) . .
C23 C22 C27 C26 0.1(5) . .
C23 C24 C25 C26 1.4(5) . .
C24 O2 C28 C29 173.4(3) . .
C24 C25 C26 C27 -0.9(5) . .
C25 C26 C27 C22 0.1(5) . .
C27 C22 C23 C24 0.5(5) . .
C28 O2 C24 C23 175.3(3) . .
C28 O2 C24 C25 -5.3(5) . .
C28 C29 C30 C31 -74.1(4) . .
C29 C30 C31 C32 -174.6(3) . .
C30 C31 C32 C33 169.9(3) . .
C31 C32 C33 C34 -177.1(3) . .
C32 C33 C34 C35 172.1(4) . .
C36 C20 C22 C23 -127.1(3) . .
C36 C20 C22 C27 54.6(4) . .
C36 C37 C38 O3 178.5(3) . .
C36 C37 C38 C39 -1.1(5) . .
C37 C36 C41 C40 -0.5(5) . .
C37 C38 C39 C40 0.7(5) . .
C38 O3 C42 C43 166.9(3) . .
C38 C39 C40 C41 -0.4(5) . .
C39 C40 C41 C36 0.2(5) . .
C41 C36 C37 C38 0.9(5) . .
C42 O3 C38 C37 -171.7(3) . .
C42 O3 C38 C39 7.8(5) . .
C42 C43 C44 C45 -169.8(4) . .
C42 C43 C44 C45B 165.3(11) . .
C43 C44 C45 C46 -176.8(5) . .
C43 C44 C45B C46B 91.7(12) . .
C44 C45 C46 C47 -178.0(5) . .
C44 C45B C46B C47B -166.8(12) . .
C45 C46 C47 C48 74.7(8) . .
C46 C47 C48 C49 173.8(11) . .
C45B C46B C47B C48B -177(2) . .
C46B C47B C48B C49B -174(3) . .
